data_7234754
loop_
_publ_author_name
'Terraneo, Giancarlo'
'Cardellicchio, Cosimo'
'Pigliacelli, Claudia'
'Capozzi, Maria Annunziata M.'

_publ_section_title
;
 Stacked Aryl Groups in P-Resolved Cyclic Phosphonamides as a new
 conformational constrain
;
_journal_name_full CrystEngComm
_journal_paper_doi 10.1039/C9CE01382B
_journal_year 2019
_chemical_absolute_configuration syn
_chemical_formula_moiety 'C27 H25 Cl N O3 P'
_chemical_formula_sum 'C27 H25 Cl N O3 P'
_chemical_formula_weight 477.90
_space_group_crystal_system orthorhombic
_space_group_IT_number 19
_space_group_name_Hall 'P 2ac 2ab'
_space_group_name_H-M_alt 'P 21 21 21'
_symmetry_space_group_name_Hall 'P 2ac 2ab'
_symmetry_space_group_name_H-M 'P 21 21 21'
_atom_sites_solution_hydrogens geom
_audit_creation_method SHELXL-2018/1
_audit_update_record
;
2019-10-11 deposited with the CCDC.    2019-10-23 downloaded from the CCDC.
;
_cell_angle_alpha 90
_cell_angle_beta 90
_cell_angle_gamma 90
_cell_formula_units_Z 8
_cell_length_a 7.1528(7)
_cell_length_b 15.2774(16)
_cell_length_c 43.271(4)
_cell_measurement_reflns_used 6468
_cell_measurement_temperature 100(2)
_cell_measurement_theta_max 29.60
_cell_measurement_theta_min 2.82
_cell_volume 4728.5(8)
_computing_cell_refinement 'Bruker SAINT'
_computing_data_collection 'Bruker APEX2'
_computing_data_reduction 'Bruker SAINT'
_computing_molecular_graphics 'Bruker SHELXTL'
_computing_publication_material 'Bruker SHELXTL'
_computing_structure_refinement 'SHELXL-2013 (Sheldrick, 2013)'
_computing_structure_solution 'SHELXS-97 (Sheldrick, 2008)'
_diffrn_ambient_temperature 100(2)
_diffrn_measured_fraction_theta_full 0.970
_diffrn_measured_fraction_theta_max 0.971
_diffrn_measurement_device_type 'Bruker APEX-II CCD'
_diffrn_measurement_method '\f and \w scans'
_diffrn_radiation_monochromator graphite
_diffrn_radiation_source 'sealed tube'
_diffrn_radiation_type MoK\a
_diffrn_radiation_wavelength 0.71073
_diffrn_reflns_av_R_equivalents 0.0347
_diffrn_reflns_av_unetI/netI 0.0710
_diffrn_reflns_Laue_measured_fraction_full 0.970
_diffrn_reflns_Laue_measured_fraction_max 0.971
_diffrn_reflns_limit_h_max 9
_diffrn_reflns_limit_h_min -6
_diffrn_reflns_limit_k_max 16
_diffrn_reflns_limit_k_min -21
_diffrn_reflns_limit_l_max 60
_diffrn_reflns_limit_l_min -32
_diffrn_reflns_number 18644
_diffrn_reflns_point_group_measured_fraction_full 0.900
_diffrn_reflns_point_group_measured_fraction_max 0.858
_diffrn_reflns_theta_full 25.242
_diffrn_reflns_theta_max 29.790
_diffrn_reflns_theta_min 1.942
_exptl_absorpt_coefficient_mu 0.259
_exptl_absorpt_correction_T_max 0.7459
_exptl_absorpt_correction_T_min 0.6261
_exptl_absorpt_correction_type multi-scan
_exptl_absorpt_process_details 'Bruker (2001). SADABS. Bruker AXS Inc., Madison, Wisconsin, USA.'
_exptl_crystal_colour colourless
_exptl_crystal_density_diffrn 1.343
_exptl_crystal_description table
_exptl_crystal_F_000 2000
_exptl_crystal_size_max 0.6
_exptl_crystal_size_mid 0.3
_exptl_crystal_size_min 0.3
_refine_diff_density_max 0.391
_refine_diff_density_min -0.569
_refine_diff_density_rms 0.093
_refine_ls_abs_structure_details
;
 Flack x determined using 2966 quotients [(I+)-(I-)]/[(I+)+(I-)]
 (Parsons, Flack and Wagner, Acta Cryst. B69 (2013) 249-259).
;
_refine_ls_abs_structure_Flack 0.03(3)
_refine_ls_extinction_method none
_refine_ls_goodness_of_fit_ref 1.037
_refine_ls_hydrogen_treatment constr
_refine_ls_matrix_type full
_refine_ls_number_parameters 599
_refine_ls_number_reflns 11601
_refine_ls_number_restraints 0
_refine_ls_restrained_S_all 1.037
_refine_ls_R_factor_all 0.0687
_refine_ls_R_factor_gt 0.0511
_refine_ls_shift/su_max 0.001
_refine_ls_shift/su_mean 0.000
_refine_ls_structure_factor_coef Fsqd
_refine_ls_weighting_details 'w=1/[\s^2^(Fo^2^)+(0.0632P)^2^] where P=(Fo^2^+2Fc^2^)/3'
_refine_ls_weighting_scheme calc
_refine_ls_wR_factor_gt 0.1145
_refine_ls_wR_factor_ref 0.1246
_reflns_Friedel_coverage 0.581
_reflns_Friedel_fraction_full 0.808
_reflns_Friedel_fraction_max 0.716
_reflns_number_gt 9465
_reflns_number_total 11601
_reflns_threshold_expression 'I > 2\s(I)'
_cod_data_source_file c9ce01382b1.cif
_cod_data_source_block am21
_cod_database_code 7234754
_shelx_shelxl_version_number 2018/1
_shelx_space_group_comment
;
The symmetry employed for this shelxl refinement is uniquely defined
by the following loop, which should always be used as a source of
symmetry information in preference to the above space-group names.
They are only intended as comments.
;

loop_
_space_group_symop_operation_xyz
'x, y, z'
'x+1/2, -y+1/2, -z'
'-x, y+1/2, -z+1/2'
'-x+1/2, -y, z+1/2'

loop_
_atom_site_label
_atom_site_type_symbol
_atom_site_fract_x
_atom_site_fract_y
_atom_site_fract_z
_atom_site_U_iso_or_equiv
_atom_site_adp_type
_atom_site_occupancy
_atom_site_site_symmetry_order
_atom_site_calc_flag
_atom_site_refinement_flags_posn
_atom_site_refinement_flags_adp
Cl1 Cl -0.39173(15) 0.63453(10) 0.59538(3) 0.0566(4) Uani 1 1 d . .
Cl2 Cl -0.27107(16) 1.12245(7) 0.79728(2) 0.0381(2) Uani 1 1 d . .
P1 P -0.34003(12) 0.53027(6) 0.53952(2) 0.02135(19) Uani 1 1 d . .
P2 P -0.26513(11) 1.00280(6) 0.74393(2) 0.01970(18) Uani 1 1 d . .
O1 O 0.1657(3) 0.40120(16) 0.65587(4) 0.0219(5) Uani 1 1 d . .
O2 O -0.3222(3) 0.42631(16) 0.53417(5) 0.0225(5) Uani 1 1 d . .
O3 O -0.4920(3) 0.57578(18) 0.52344(6) 0.0299(6) Uani 1 1 d . .
O4 O 0.4016(4) 0.7945(2) 0.83733(5) 0.0345(7) Uani 1 1 d . .
O5 O -0.2764(3) 0.89817(17) 0.74223(5) 0.0221(5) Uani 1 1 d . .
O6 O -0.4027(3) 1.05275(19) 0.72595(5) 0.0291(6) Uani 1 1 d . .
N1 N -0.1296(4) 0.56612(19) 0.53167(6) 0.0191(6) Uani 1 1 d . .
N2 N -0.0454(3) 1.02096(19) 0.73467(5) 0.0175(5) Uani 1 1 d . .
C1 C 0.1470(5) 0.3126(2) 0.66574(7) 0.0254(7) Uani 1 1 d . .
H25 H 0.023179 0.290579 0.659903 0.038 Uiso 1 1 calc R U
H3 H 0.161186 0.309478 0.688238 0.038 Uiso 1 1 calc R U
H1 H 0.243595 0.276729 0.655856 0.038 Uiso 1 1 calc R U
C2 C 0.1350(4) 0.4190(2) 0.62522(6) 0.0171(6) Uani 1 1 d . .
C3 C 0.0985(4) 0.3563(2) 0.60296(7) 0.0189(6) Uani 1 1 d . .
H4 H 0.096415 0.296013 0.608279 0.023 Uiso 1 1 calc R U
C4 C 0.0647(4) 0.3828(2) 0.57251(7) 0.0177(6) Uani 1 1 d . .
H5 H 0.037140 0.339844 0.557304 0.021 Uiso 1 1 calc R U
C5 C 0.0703(4) 0.4697(2) 0.56407(6) 0.0160(6) Uani 1 1 d . .
C6 C 0.0260(4) 0.5015(2) 0.53136(6) 0.0156(6) Uani 1 1 d . .
H22 H 0.139662 0.531769 0.523195 0.019 Uiso 1 1 calc R U
C7 C -0.1001(5) 0.6491(2) 0.51440(7) 0.0228(7) Uani 1 1 d . .
H18 H -0.223586 0.679630 0.513495 0.027 Uiso 1 1 calc R U
C8 C -0.0416(6) 0.6299(2) 0.48096(7) 0.0279(8) Uani 1 1 d . .
C9 C -0.1777(7) 0.5991(3) 0.46083(9) 0.0400(10) Uani 1 1 d . .
H17 H -0.303095 0.591813 0.467599 0.048 Uiso 1 1 calc R U
C10 C -0.1267(9) 0.5789(3) 0.43015(9) 0.0527(13) Uani 1 1 d . .
H16 H -0.218580 0.558410 0.416045 0.063 Uiso 1 1 calc R U
C11 C 0.0571(9) 0.5887(4) 0.42048(9) 0.0573(15) Uani 1 1 d . .
H2 H 0.091007 0.573451 0.399951 0.069 Uiso 1 1 calc R U
C12 C 0.1445(4) 0.5064(2) 0.61709(6) 0.0188(6) Uani 1 1 d . .
H24 H 0.173183 0.549123 0.632307 0.023 Uiso 1 1 calc R U
C13 C 0.1124(4) 0.5318(2) 0.58681(6) 0.0180(6) Uani 1 1 d . .
H23 H 0.119016 0.591964 0.581432 0.022 Uiso 1 1 calc R U
C14 C -0.2006(4) 0.3945(2) 0.51134(7) 0.0183(6) Uani 1 1 d . .
C15 C -0.0244(4) 0.4288(2) 0.50891(6) 0.0156(6) Uani 1 1 d . .
C16 C 0.0949(5) 0.3977(2) 0.48494(6) 0.0189(6) Uani 1 1 d . .
C17 C 0.2773(5) 0.4316(2) 0.47944(6) 0.0207(7) Uani 1 1 d . .
H11 H 0.325910 0.475769 0.492659 0.025 Uiso 1 1 calc R U
C18 C 0.3838(5) 0.4014(3) 0.45532(7) 0.0262(8) Uani 1 1 d . .
H10 H 0.502980 0.426581 0.451431 0.031 Uiso 1 1 calc R U
C19 C 0.3181(6) 0.3340(3) 0.43647(7) 0.0329(9) Uani 1 1 d . .
H9 H 0.394113 0.312550 0.420136 0.040 Uiso 1 1 calc R U
C20 C 0.1455(6) 0.2988(3) 0.44135(7) 0.0327(9) Uani 1 1 d . .
H8 H 0.103557 0.252169 0.428595 0.039 Uiso 1 1 calc R U
C21 C 0.0279(5) 0.3306(2) 0.46508(7) 0.0235(7) Uani 1 1 d . .
C22 C -0.1528(5) 0.2948(2) 0.47000(8) 0.0286(8) Uani 1 1 d . .
H6 H -0.194982 0.248030 0.457339 0.034 Uiso 1 1 calc R U
C23 C -0.2666(5) 0.3265(2) 0.49259(7) 0.0239(7) Uani 1 1 d . .
H7 H -0.388297 0.303074 0.495558 0.029 Uiso 1 1 calc R U
C24 C -0.3785(5) 0.5261(3) 0.58064(8) 0.0327(9) Uani 1 1 d . .
H12 H -0.496344 0.494494 0.585090 0.039 Uiso 1 1 calc R U
H13 H -0.274650 0.494237 0.590757 0.039 Uiso 1 1 calc R U
C25 C 0.1900(7) 0.6203(3) 0.44037(8) 0.0445(12) Uani 1 1 d . .
H14 H 0.315202 0.628084 0.433575 0.053 Uiso 1 1 calc R U
C26 C 0.1399(6) 0.6410(3) 0.47078(8) 0.0339(9) Uani 1 1 d . .
H15 H 0.231852 0.662954 0.484591 0.041 Uiso 1 1 calc R U
C27 C 0.0335(5) 0.7091(2) 0.53168(8) 0.0265(8) Uani 1 1 d . .
H21 H -0.020567 0.724569 0.551756 0.040 Uiso 1 1 calc R U
H20 H 0.054176 0.762418 0.519560 0.040 Uiso 1 1 calc R U
H19 H 0.152943 0.678983 0.534841 0.040 Uiso 1 1 calc R U
C28 C 0.1330(7) 1.0822(3) 0.62470(8) 0.0409(11) Uani 1 1 d . .
H26 H 0.157785 1.077559 0.603190 0.049 Uiso 1 1 calc R U
C29 C -0.0487(7) 1.0778(3) 0.63533(8) 0.0422(11) Uani 1 1 d . .
H41 H -0.148442 1.069091 0.621165 0.051 Uiso 1 1 calc R U
C30 C -0.0858(6) 1.0862(3) 0.66654(8) 0.0315(9) Uani 1 1 d . .
H44 H -0.211088 1.083437 0.673763 0.038 Uiso 1 1 calc R U
C31 C 0.0602(5) 1.0986(2) 0.68748(7) 0.0221(7) Uani 1 1 d . .
C32 C 0.0115(5) 1.1077(2) 0.72176(7) 0.0202(7) Uani 1 1 d . .
H48 H -0.099982 1.147027 0.723136 0.024 Uiso 1 1 calc R U
C33 C 0.0837(4) 0.9465(2) 0.72948(6) 0.0174(6) Uani 1 1 d . .
H49 H 0.192122 0.969786 0.717419 0.021 Uiso 1 1 calc R U
C34 C 0.1630(4) 0.9075(2) 0.75913(6) 0.0168(6) Uani 1 1 d . .
C35 C 0.1678(4) 0.9550(2) 0.78659(6) 0.0194(6) Uani 1 1 d . .
H30 H 0.116316 1.012321 0.787169 0.023 Uiso 1 1 calc R U
C36 C 0.2472(5) 0.9197(3) 0.81320(7) 0.0232(7) Uani 1 1 d . .
H29 H 0.247905 0.952365 0.831881 0.028 Uiso 1 1 calc R U
C37 C 0.3247(4) 0.8371(3) 0.81229(7) 0.0233(7) Uani 1 1 d . .
C38 C 0.4080(6) 0.8427(4) 0.86555(8) 0.0439(13) Uani 1 1 d . .
H50 H 0.476787 0.897369 0.862312 0.066 Uiso 1 1 calc R U
H27 H 0.471154 0.807708 0.881413 0.066 Uiso 1 1 calc R U
H28 H 0.280370 0.855988 0.872321 0.066 Uiso 1 1 calc R U
C39 C 0.2435(4) 0.8251(2) 0.75876(7) 0.0188(6) Uani 1 1 d . .
H32 H 0.242582 0.792231 0.740120 0.023 Uiso 1 1 calc R U
C40 C 0.3255(5) 0.7893(2) 0.78495(7) 0.0241(7) Uani 1 1 d . .
H31 H 0.381366 0.732982 0.784207 0.029 Uiso 1 1 calc R U
C41 C -0.1933(4) 0.8574(2) 0.71655(7) 0.0210(7) Uani 1 1 d . .
C42 C -0.3008(5) 0.7961(2) 0.70038(8) 0.0260(7) Uani 1 1 d . .
H38 H -0.423444 0.781651 0.707074 0.031 Uiso 1 1 calc R U
C43 C -0.2260(5) 0.7575(3) 0.67486(8) 0.0300(8) Uani 1 1 d . .
H37 H -0.297022 0.715813 0.663570 0.036 Uiso 1 1 calc R U
C44 C -0.0417(5) 0.7794(3) 0.66498(7) 0.0262(8) Uani 1 1 d . .
C45 C 0.0679(5) 0.8396(2) 0.68248(7) 0.0200(7) Uani 1 1 d . .
C46 C -0.0127(4) 0.8794(2) 0.70914(6) 0.0180(6) Uani 1 1 d . .
C47 C 0.2526(5) 0.8584(2) 0.67229(7) 0.0231(7) Uani 1 1 d . .
H36 H 0.328904 0.897570 0.683754 0.028 Uiso 1 1 calc R U
C48 C 0.3207(5) 0.8200(3) 0.64597(7) 0.0300(8) Uani 1 1 d . .
H35 H 0.444645 0.832781 0.639472 0.036 Uiso 1 1 calc R U
C49 C 0.2111(6) 0.7624(3) 0.62847(8) 0.0345(9) Uani 1 1 d . .
H34 H 0.260309 0.737345 0.610091 0.041 Uiso 1 1 calc R U
C50 C 0.0345(6) 0.7422(3) 0.63769(8) 0.0330(9) Uani 1 1 d . .
H33 H -0.038547 0.702853 0.625743 0.040 Uiso 1 1 calc R U
C51 C -0.3076(5) 1.0126(3) 0.78480(7) 0.0243(7) Uani 1 1 d . .
H39 H -0.437694 0.994803 0.789424 0.029 Uiso 1 1 calc R U
H40 H -0.222369 0.972967 0.796184 0.029 Uiso 1 1 calc R U
C52 C 0.2789(6) 1.0934(3) 0.64520(8) 0.0355(10) Uani 1 1 d . .
H42 H 0.403763 1.095294 0.637774 0.043 Uiso 1 1 calc R U
C53 C 0.2438(5) 1.1018(2) 0.67692(7) 0.0257(7) Uani 1 1 d . .
H43 H 0.344089 1.109618 0.691034 0.031 Uiso 1 1 calc R U
C54 C 0.1649(5) 1.1489(2) 0.74126(7) 0.0243(7) Uani 1 1 d . .
H46 H 0.118911 1.157982 0.762356 0.037 Uiso 1 1 calc R U
H47 H 0.200907 1.205292 0.732271 0.037 Uiso 1 1 calc R U
H45 H 0.273695 1.109932 0.741732 0.037 Uiso 1 1 calc R U

loop_
_atom_site_aniso_label
_atom_site_aniso_U_11
_atom_site_aniso_U_22
_atom_site_aniso_U_33
_atom_site_aniso_U_23
_atom_site_aniso_U_13
_atom_site_aniso_U_12
Cl1 0.0342(5) 0.0748(10) 0.0608(7) -0.0474(7) 0.0017(5) 0.0048(6)
Cl2 0.0569(6) 0.0300(5) 0.0273(4) -0.0040(4) 0.0077(4) 0.0079(5)
P1 0.0162(4) 0.0214(4) 0.0265(4) -0.0056(4) -0.0042(3) 0.0020(4)
P2 0.0157(4) 0.0265(4) 0.0169(3) 0.0022(3) 0.0010(3) 0.0042(4)
O1 0.0283(12) 0.0225(13) 0.0150(9) 0.0014(9) -0.0031(9) 0.0009(11)
O2 0.0187(11) 0.0218(12) 0.0269(11) -0.0024(10) 0.0015(9) -0.0003(10)
O3 0.0213(12) 0.0255(14) 0.0428(14) -0.0051(12) -0.0127(11) 0.0040(11)
O4 0.0256(13) 0.0497(19) 0.0283(12) 0.0184(12) -0.0078(11) -0.0016(13)
O5 0.0171(11) 0.0267(13) 0.0225(10) -0.0001(10) 0.0028(9) -0.0019(10)
O6 0.0200(11) 0.0444(17) 0.0229(11) 0.0063(11) -0.0007(9) 0.0087(12)
N1 0.0167(13) 0.0174(14) 0.0232(12) -0.0022(11) -0.0029(10) 0.0017(11)
N2 0.0166(12) 0.0184(14) 0.0175(11) 0.0022(10) 0.0014(10) 0.0038(11)
C1 0.0297(19) 0.0225(18) 0.0241(15) 0.0025(14) -0.0009(14) 0.0003(16)
C2 0.0128(14) 0.0221(17) 0.0165(13) 0.0004(12) 0.0012(11) 0.0021(13)
C3 0.0196(15) 0.0149(15) 0.0223(14) 0.0001(12) -0.0001(13) 0.0034(13)
C4 0.0150(14) 0.0192(16) 0.0189(13) -0.0058(12) -0.0025(11) 0.0020(13)
C5 0.0127(13) 0.0182(15) 0.0172(12) -0.0027(12) -0.0004(11) 0.0015(13)
C6 0.0135(13) 0.0142(14) 0.0191(12) -0.0026(12) -0.0012(11) 0.0004(13)
C7 0.0281(17) 0.0147(16) 0.0257(15) -0.0009(13) -0.0063(14) 0.0018(15)
C8 0.047(2) 0.0146(16) 0.0221(15) 0.0033(13) -0.0058(15) 0.0064(17)
C9 0.060(3) 0.0233(19) 0.0366(19) -0.0021(16) -0.020(2) 0.006(2)
C10 0.094(4) 0.035(2) 0.0292(19) -0.0069(18) -0.028(2) 0.012(3)
C11 0.108(5) 0.043(3) 0.0214(18) -0.0008(18) 0.000(2) 0.023(3)
C12 0.0175(14) 0.0207(16) 0.0181(12) -0.0052(12) -0.0015(11) 0.0015(14)
C13 0.0197(15) 0.0160(15) 0.0182(13) -0.0008(12) -0.0002(11) 0.0006(13)
C14 0.0181(15) 0.0169(15) 0.0198(13) 0.0014(12) -0.0030(12) 0.0036(13)
C15 0.0196(15) 0.0134(14) 0.0139(12) 0.0000(11) -0.0055(11) 0.0004(13)
C16 0.0212(15) 0.0204(16) 0.0151(12) 0.0019(12) -0.0031(12) 0.0037(14)
C17 0.0229(16) 0.0227(17) 0.0166(13) 0.0026(12) -0.0038(12) 0.0052(14)
C18 0.0262(18) 0.030(2) 0.0229(15) 0.0046(14) 0.0022(14) 0.0088(16)
C19 0.042(2) 0.037(2) 0.0191(14) -0.0006(15) 0.0059(15) 0.014(2)
C20 0.051(2) 0.0272(19) 0.0196(15) -0.0060(14) -0.0018(16) 0.006(2)
C21 0.0317(18) 0.0206(17) 0.0181(13) -0.0012(13) -0.0084(13) 0.0023(16)
C22 0.035(2) 0.0230(18) 0.0276(16) -0.0061(14) -0.0124(16) -0.0029(17)
C23 0.0244(17) 0.0194(16) 0.0280(15) 0.0008(13) -0.0081(14) -0.0049(15)
C24 0.0160(16) 0.051(3) 0.0311(17) -0.0100(17) 0.0047(14) 0.0005(18)
C25 0.080(4) 0.028(2) 0.0251(17) 0.0057(16) 0.009(2) 0.009(2)
C26 0.056(3) 0.0207(18) 0.0254(16) 0.0037(14) 0.0011(17) 0.0031(19)
C27 0.035(2) 0.0196(17) 0.0251(15) -0.0028(14) -0.0017(15) -0.0053(16)
C28 0.068(3) 0.037(2) 0.0181(15) -0.0006(16) 0.0008(18) 0.011(2)
C29 0.057(3) 0.048(3) 0.0223(17) 0.0055(18) -0.0110(18) -0.008(2)
C30 0.0323(19) 0.039(2) 0.0236(16) 0.0057(16) -0.0054(15) -0.0035(18)
C31 0.0309(19) 0.0179(16) 0.0174(13) 0.0045(12) -0.0012(13) 0.0036(15)
C32 0.0226(16) 0.0197(17) 0.0185(13) -0.0001(13) 0.0015(12) 0.0053(14)
C33 0.0159(14) 0.0180(15) 0.0182(13) 0.0015(12) -0.0003(11) 0.0056(13)
C34 0.0133(13) 0.0195(15) 0.0175(13) 0.0030(12) -0.0006(11) -0.0036(13)
C35 0.0167(14) 0.0233(17) 0.0181(13) 0.0004(12) -0.0009(12) 0.0002(14)
C36 0.0176(15) 0.035(2) 0.0169(13) 0.0016(13) -0.0002(13) -0.0055(16)
C37 0.0117(14) 0.035(2) 0.0233(14) 0.0134(14) -0.0044(12) -0.0035(15)
C38 0.0239(18) 0.086(4) 0.0219(16) 0.017(2) -0.0018(15) 0.002(2)
C39 0.0165(14) 0.0188(15) 0.0211(13) 0.0023(12) -0.0024(12) -0.0001(13)
C40 0.0168(15) 0.0241(18) 0.0314(16) 0.0106(14) -0.0045(14) -0.0031(14)
C41 0.0215(16) 0.0227(17) 0.0189(13) -0.0003(13) -0.0030(12) 0.0028(14)
C42 0.0211(17) 0.0265(18) 0.0303(16) 0.0017(15) -0.0053(14) -0.0010(15)
C43 0.0295(19) 0.030(2) 0.0305(16) -0.0069(15) -0.0147(15) 0.0006(17)
C44 0.0293(19) 0.0253(19) 0.0242(15) -0.0014(14) -0.0063(14) 0.0100(16)
C45 0.0226(16) 0.0209(17) 0.0165(13) 0.0009(12) -0.0038(12) 0.0072(14)
C46 0.0189(15) 0.0194(16) 0.0158(12) 0.0019(12) -0.0032(11) 0.0032(13)
C47 0.0247(17) 0.0240(18) 0.0207(13) 0.0007(13) 0.0007(13) 0.0057(16)
C48 0.0306(19) 0.037(2) 0.0225(15) 0.0019(15) 0.0035(14) 0.0130(18)
C49 0.044(2) 0.037(2) 0.0233(15) -0.0084(16) -0.0011(16) 0.016(2)
C50 0.038(2) 0.034(2) 0.0269(16) -0.0126(17) -0.0095(16) 0.0116(19)
C51 0.0239(16) 0.0288(19) 0.0200(13) 0.0025(14) 0.0044(12) 0.0026(15)
C52 0.046(2) 0.036(2) 0.0244(16) 0.0072(16) 0.0142(16) 0.015(2)
C53 0.0312(18) 0.0242(18) 0.0216(14) 0.0051(13) 0.0042(14) 0.0089(17)
C54 0.0334(18) 0.0200(16) 0.0196(13) 0.0003(13) 0.0009(14) -0.0021(16)

loop_
_atom_type_symbol
_atom_type_description
_atom_type_scat_dispersion_real
_atom_type_scat_dispersion_imag
_atom_type_scat_source
C C 0.0033 0.0016 'International Tables Vol C Tables 4.2.6.8 and 6.1.1.4'
H H 0.0000 0.0000 'International Tables Vol C Tables 4.2.6.8 and 6.1.1.4'
N N 0.0061 0.0033 'International Tables Vol C Tables 4.2.6.8 and 6.1.1.4'
O O 0.0106 0.0060 'International Tables Vol C Tables 4.2.6.8 and 6.1.1.4'
P P 0.1023 0.0942 'International Tables Vol C Tables 4.2.6.8 and 6.1.1.4'
Cl Cl 0.1484 0.1585 'International Tables Vol C Tables 4.2.6.8 and 6.1.1.4'

loop_
_geom_angle_atom_site_label_1
_geom_angle_atom_site_label_2
_geom_angle_atom_site_label_3
_geom_angle
O3 P1 O2 117.27(14)
O3 P1 N1 115.13(15)
O2 P1 N1 103.13(13)
O3 P1 C24 111.86(17)
O2 P1 C24 96.85(18)
N1 P1 C24 110.93(15)
O6 P2 O5 117.42(15)
O6 P2 N2 115.05(15)
O5 P2 N2 101.84(14)
O6 P2 C51 111.37(15)
O5 P2 C51 96.85(15)
N2 P2 C51 112.72(14)
C2 O1 C1 117.6(3)
C14 O2 P1 119.5(2)
C37 O4 C38 116.2(3)
C41 O5 P2 117.2(2)
C7 N1 C6 117.1(3)
C7 N1 P1 121.3(2)
C6 N1 P1 117.9(2)
C33 N2 C32 117.0(2)
C33 N2 P2 120.2(2)
C32 N2 P2 120.0(2)
O1 C1 H25 109.5
O1 C1 H3 109.5
H25 C1 H3 109.5
O1 C1 H1 109.5
H25 C1 H1 109.5
H3 C1 H1 109.5
O1 C2 C12 115.5(3)
O1 C2 C3 124.5(3)
C12 C2 C3 120.0(3)
C2 C3 C4 119.2(3)
C2 C3 H4 120.4
C4 C3 H4 120.4
C5 C4 C3 121.5(3)
C5 C4 H5 119.2
C3 C4 H5 119.2
C4 C5 C13 118.2(3)
C4 C5 C6 123.0(3)
C13 C5 C6 118.7(3)
N1 C6 C15 108.3(2)
N1 C6 C5 110.9(2)
C15 C6 C5 114.1(3)
N1 C6 H22 107.8
C15 C6 H22 107.8
C5 C6 H22 107.8
N1 C7 C27 110.9(3)
N1 C7 C8 110.5(3)
C27 C7 C8 114.0(3)
N1 C7 H18 107.0
C27 C7 H18 107.0
C8 C7 H18 107.0
C26 C8 C9 120.0(4)
C26 C8 C7 122.2(3)
C9 C8 C7 117.7(4)
C8 C9 C10 118.9(5)
C8 C9 H17 120.6
C10 C9 H17 120.6
C11 C10 C9 120.3(4)
C11 C10 H16 119.8
C9 C10 H16 119.8
C25 C11 C10 120.4(4)
C25 C11 H2 119.8
C10 C11 H2 119.8
C2 C12 C13 120.2(3)
C2 C12 H24 119.9
C13 C12 H24 119.9
C12 C13 C5 120.7(3)
C12 C13 H23 119.6
C5 C13 H23 119.6
C15 C14 C23 123.4(3)
C15 C14 O2 119.4(3)
C23 C14 O2 117.1(3)
C14 C15 C16 118.6(3)
C14 C15 C6 116.7(3)
C16 C15 C6 124.6(3)
C21 C16 C17 118.1(3)
C21 C16 C15 118.6(3)
C17 C16 C15 123.3(3)
C18 C17 C16 120.9(3)
C18 C17 H11 119.6
C16 C17 H11 119.6
C17 C18 C19 120.4(4)
C17 C18 H10 119.8
C19 C18 H10 119.8
C20 C19 C18 120.4(3)
C20 C19 H9 119.8
C18 C19 H9 119.8
C19 C20 C21 121.1(4)
C19 C20 H8 119.5
C21 C20 H8 119.5
C20 C21 C22 121.3(3)
C20 C21 C16 119.1(3)
C22 C21 C16 119.6(3)
C23 C22 C21 121.0(3)
C23 C22 H6 119.5
C21 C22 H6 119.5
C22 C23 C14 118.6(3)
C22 C23 H7 120.7
C14 C23 H7 120.7
Cl1 C24 P1 109.2(2)
Cl1 C24 H12 109.8
P1 C24 H12 109.8
Cl1 C24 H13 109.8
P1 C24 H13 109.8
H12 C24 H13 108.3
C11 C25 C26 119.5(5)
C11 C25 H14 120.3
C26 C25 H14 120.3
C8 C26 C25 120.8(4)
C8 C26 H15 119.6
C25 C26 H15 119.6
C7 C27 H21 109.5
C7 C27 H20 109.5
H21 C27 H20 109.5
C7 C27 H19 109.5
H21 C27 H19 109.5
H20 C27 H19 109.5
C52 C28 C29 120.2(3)
C52 C28 H26 119.9
C29 C28 H26 119.9
C28 C29 C30 120.1(4)
C28 C29 H41 119.9
C30 C29 H41 119.9
C29 C30 C31 120.2(4)
C29 C30 H44 119.9
C31 C30 H44 119.9
C53 C31 C30 119.8(3)
C53 C31 C32 122.1(3)
C30 C31 C32 118.1(3)
N2 C32 C54 110.9(2)
N2 C32 C31 110.1(3)
C54 C32 C31 114.3(3)
N2 C32 H48 107.1
C54 C32 H48 107.1
C31 C32 H48 107.1
N2 C33 C46 108.9(2)
N2 C33 C34 113.9(2)
C46 C33 C34 113.1(3)
N2 C33 H49 106.8
C46 C33 H49 106.8
C34 C33 H49 106.8
C39 C34 C35 118.3(3)
C39 C34 C33 120.1(3)
C35 C34 C33 121.5(3)
C36 C35 C34 120.9(3)
C36 C35 H30 119.6
C34 C35 H30 119.6
C37 C36 C35 119.7(3)
C37 C36 H29 120.2
C35 C36 H29 120.2
C36 C37 O4 124.8(3)
C36 C37 C40 120.4(3)
O4 C37 C40 114.8(3)
O4 C38 H50 109.5
O4 C38 H27 109.5
H50 C38 H27 109.5
O4 C38 H28 109.5
H50 C38 H28 109.5
H27 C38 H28 109.5
C34 C39 C40 121.6(3)
C34 C39 H32 119.2
C40 C39 H32 119.2
C39 C40 C37 119.1(3)
C39 C40 H31 120.4
C37 C40 H31 120.4
C46 C41 C42 124.3(3)
C46 C41 O5 118.3(3)
C42 C41 O5 117.4(3)
C43 C42 C41 118.7(3)
C43 C42 H38 120.7
C41 C42 H38 120.7
C42 C43 C44 120.4(3)
C42 C43 H37 119.8
C44 C43 H37 119.8
C50 C44 C43 120.8(3)
C50 C44 C45 119.2(3)
C43 C44 C45 120.0(3)
C47 C45 C46 122.7(3)
C47 C45 C44 118.4(3)
C46 C45 C44 118.8(3)
C41 C46 C45 117.8(3)
C41 C46 C33 117.2(3)
C45 C46 C33 125.0(3)
C48 C47 C45 120.1(3)
C48 C47 H36 119.9
C45 C47 H36 119.9
C47 C48 C49 121.3(4)
C47 C48 H35 119.4
C49 C48 H35 119.4
C50 C49 C48 120.2(3)
C50 C49 H34 119.9
C48 C49 H34 119.9
C49 C50 C44 120.7(4)
C49 C50 H33 119.6
C44 C50 H33 119.6
Cl2 C51 P2 110.55(19)
Cl2 C51 H39 109.5
P2 C51 H39 109.5
Cl2 C51 H40 109.5
P2 C51 H40 109.5
H39 C51 H40 108.1
C28 C52 C53 120.4(4)
C28 C52 H42 119.8
C53 C52 H42 119.8
C31 C53 C52 119.2(3)
C31 C53 H43 120.4
C52 C53 H43 120.4
C32 C54 H46 109.5
C32 C54 H47 109.5
H46 C54 H47 109.5
C32 C54 H45 109.5
H46 C54 H45 109.5
H47 C54 H45 109.5

loop_
_geom_bond_atom_site_label_1
_geom_bond_atom_site_label_2
_geom_bond_distance
Cl1 C24 1.778(5)
Cl2 C51 1.783(4)
P1 O3 1.466(2)
P1 O2 1.610(3)
P1 N1 1.637(3)
P1 C24 1.802(3)
P2 O6 1.468(2)
P2 O5 1.602(3)
P2 N2 1.646(3)
P2 C51 1.801(3)
O1 C2 1.371(3)
O1 C1 1.426(4)
O2 C14 1.403(4)
O4 C37 1.379(4)
O4 C38 1.426(5)
O5 C41 1.405(4)
N1 C7 1.486(4)
N1 C6 1.487(4)
N2 C33 1.482(4)
N2 C32 1.494(4)
C1 H25 0.9800
C1 H3 0.9800
C1 H1 0.9800
C2 C12 1.381(5)
C2 C3 1.383(4)
C3 C4 1.399(4)
C3 H4 0.9500
C4 C5 1.378(5)
C4 H5 0.9500
C5 C13 1.399(4)
C5 C6 1.530(4)
C6 C15 1.518(4)
C6 H22 1.0000
C7 C27 1.521(5)
C7 C8 1.534(4)
C7 H18 1.0000
C8 C26 1.381(6)
C8 C9 1.388(5)
C9 C10 1.411(6)
C9 H17 0.9500
C10 C11 1.388(8)
C10 H16 0.9500
C11 C25 1.370(7)
C11 H2 0.9500
C12 C13 1.386(4)
C12 H24 0.9500
C13 H23 0.9500
C14 C15 1.369(4)
C14 C23 1.400(4)
C15 C16 1.425(4)
C16 C21 1.422(5)
C16 C17 1.424(5)
C17 C18 1.372(4)
C17 H11 0.9500
C18 C19 1.395(5)
C18 H10 0.9500
C19 C20 1.363(6)
C19 H9 0.9500
C20 C21 1.413(5)
C20 H8 0.9500
C21 C22 1.419(5)
C22 C23 1.361(5)
C22 H6 0.9500
C23 H7 0.9500
C24 H12 0.9900
C24 H13 0.9900
C25 C26 1.400(5)
C25 H14 0.9500
C26 H15 0.9500
C27 H21 0.9800
C27 H20 0.9800
C27 H19 0.9800
C28 C52 1.380(6)
C28 C29 1.380(6)
C28 H26 0.9500
C29 C30 1.382(5)
C29 H41 0.9500
C30 C31 1.396(5)
C30 H44 0.9500
C31 C53 1.391(5)
C31 C32 1.530(4)
C32 C54 1.521(5)
C32 H48 1.0000
C33 C46 1.517(4)
C33 C34 1.525(4)
C33 H49 1.0000
C34 C39 1.384(5)
C34 C35 1.393(4)
C35 C36 1.392(4)
C35 H30 0.9500
C36 C37 1.379(5)
C36 H29 0.9500
C37 C40 1.390(5)
C38 H50 0.9800
C38 H27 0.9800
C38 H28 0.9800
C39 C40 1.388(4)
C39 H32 0.9500
C40 H31 0.9500
C41 C46 1.372(4)
C41 C42 1.400(5)
C42 C43 1.361(5)
C42 H38 0.9500
C43 C44 1.425(5)
C43 H37 0.9500
C44 C50 1.419(5)
C44 C45 1.427(5)
C45 C47 1.422(5)
C45 C46 1.426(4)
C47 C48 1.370(4)
C47 H36 0.9500
C48 C49 1.402(6)
C48 H35 0.9500
C49 C50 1.360(6)
C49 H34 0.9500
C50 H33 0.9500
C51 H39 0.9900
C51 H40 0.9900
C52 C53 1.401(4)
C52 H42 0.9500
C53 H43 0.9500
C54 H46 0.9800
C54 H47 0.9800
C54 H45 0.9800

loop_
_geom_torsion_atom_site_label_1
_geom_torsion_atom_site_label_2
_geom_torsion_atom_site_label_3
_geom_torsion_atom_site_label_4
_geom_torsion
O3 P1 O2 C14 94.8(2)
N1 P1 O2 C14 -32.9(2)
C24 P1 O2 C14 -146.3(2)
O6 P2 O5 C41 81.6(2)
N2 P2 O5 C41 -45.0(2)
C51 P2 O5 C41 -160.0(2)
O3 P1 N1 C7 11.2(3)
O2 P1 N1 C7 140.2(2)
C24 P1 N1 C7 -117.1(3)
O3 P1 N1 C6 -146.4(2)
O2 P1 N1 C6 -17.4(2)
C24 P1 N1 C6 85.3(3)
O6 P2 N2 C33 -131.9(2)
O5 P2 N2 C33 -3.8(2)
C51 P2 N2 C33 98.9(2)
O6 P2 N2 C32 28.6(3)
O5 P2 N2 C32 156.8(2)
C51 P2 N2 C32 -100.5(2)
C1 O1 C2 C12 176.5(3)
C1 O1 C2 C3 -4.2(5)
O1 C2 C3 C4 178.4(3)
C12 C2 C3 C4 -2.4(5)
C2 C3 C4 C5 1.2(5)
C3 C4 C5 C13 0.4(4)
C3 C4 C5 C6 -177.3(3)
C7 N1 C6 C15 -103.2(3)
P1 N1 C6 C15 55.4(3)
C7 N1 C6 C5 130.8(3)
P1 N1 C6 C5 -70.6(3)
C4 C5 C6 N1 122.5(3)
C13 C5 C6 N1 -55.3(4)
C4 C5 C6 C15 -0.2(4)
C13 C5 C6 C15 -177.9(3)
C6 N1 C7 C27 -74.1(3)
P1 N1 C7 C27 128.1(3)
C6 N1 C7 C8 53.3(4)
P1 N1 C7 C8 -104.5(3)
N1 C7 C8 C26 -105.5(4)
C27 C7 C8 C26 20.2(5)
N1 C7 C8 C9 73.5(4)
C27 C7 C8 C9 -160.9(3)
C26 C8 C9 C10 0.6(6)
C7 C8 C9 C10 -178.4(3)
C8 C9 C10 C11 0.8(6)
C9 C10 C11 C25 -1.7(7)
O1 C2 C12 C13 -178.9(3)
C3 C2 C12 C13 1.8(5)
C2 C12 C13 C5 -0.1(5)
C4 C5 C13 C12 -1.0(4)
C6 C5 C13 C12 176.8(3)
P1 O2 C14 C15 45.0(4)
P1 O2 C14 C23 -136.7(3)
C23 C14 C15 C16 3.8(5)
O2 C14 C15 C16 -178.0(3)
C23 C14 C15 C6 -179.1(3)
O2 C14 C15 C6 -0.9(4)
N1 C6 C15 C14 -47.2(4)
C5 C6 C15 C14 76.8(3)
N1 C6 C15 C16 129.6(3)
C5 C6 C15 C16 -106.3(3)
C14 C15 C16 C21 -1.7(4)
C6 C15 C16 C21 -178.5(3)
C14 C15 C16 C17 177.1(3)
C6 C15 C16 C17 0.3(5)
C21 C16 C17 C18 1.2(5)
C15 C16 C17 C18 -177.6(3)
C16 C17 C18 C19 -2.8(5)
C17 C18 C19 C20 1.6(5)
C18 C19 C20 C21 1.2(6)
C19 C20 C21 C22 179.2(3)
C19 C20 C21 C16 -2.8(5)
C17 C16 C21 C20 1.5(5)
C15 C16 C21 C20 -179.6(3)
C17 C16 C21 C22 179.6(3)
C15 C16 C21 C22 -1.5(5)
C20 C21 C22 C23 -179.0(3)
C16 C21 C22 C23 3.0(5)
C21 C22 C23 C14 -1.1(5)
C15 C14 C23 C22 -2.4(5)
O2 C14 C23 C22 179.3(3)
O3 P1 C24 Cl1 -60.3(2)
O2 P1 C24 Cl1 176.61(17)
N1 P1 C24 Cl1 69.7(2)
C10 C11 C25 C26 1.3(7)
C9 C8 C26 C25 -1.0(6)
C7 C8 C26 C25 177.9(3)
C11 C25 C26 C8 0.0(6)
C52 C28 C29 C30 1.2(7)
C28 C29 C30 C31 -0.3(7)
C29 C30 C31 C53 -0.6(6)
C29 C30 C31 C32 179.8(4)
C33 N2 C32 C54 -75.4(3)
P2 N2 C32 C54 123.4(3)
C33 N2 C32 C31 52.0(3)
P2 N2 C32 C31 -109.1(3)
C53 C31 C32 N2 -106.7(4)
C30 C31 C32 N2 72.9(4)
C53 C31 C32 C54 18.8(5)
C30 C31 C32 C54 -161.6(3)
C32 N2 C33 C46 -115.3(3)
P2 N2 C33 C46 45.9(3)
C32 N2 C33 C34 117.5(3)
P2 N2 C33 C34 -81.3(3)
N2 C33 C34 C39 162.8(3)
C46 C33 C34 C39 37.8(4)
N2 C33 C34 C35 -21.5(4)
C46 C33 C34 C35 -146.5(3)
C39 C34 C35 C36 -1.7(5)
C33 C34 C35 C36 -177.5(3)
C34 C35 C36 C37 1.0(5)
C35 C36 C37 O4 -177.9(3)
C35 C36 C37 C40 0.6(5)
C38 O4 C37 C36 -3.3(5)
C38 O4 C37 C40 178.2(3)
C35 C34 C39 C40 0.8(5)
C33 C34 C39 C40 176.7(3)
C34 C39 C40 C37 0.7(5)
C36 C37 C40 C39 -1.4(5)
O4 C37 C40 C39 177.1(3)
P2 O5 C41 C46 50.6(4)
P2 O5 C41 C42 -130.1(3)
C46 C41 C42 C43 -2.7(5)
O5 C41 C42 C43 178.0(3)
C41 C42 C43 C44 0.1(5)
C42 C43 C44 C50 -177.4(4)
C42 C43 C44 C45 2.2(5)
C50 C44 C45 C47 -1.8(5)
C43 C44 C45 C47 178.7(3)
C50 C44 C45 C46 177.4(3)
C43 C44 C45 C46 -2.2(5)
C42 C41 C46 C45 2.6(5)
O5 C41 C46 C45 -178.1(3)
C42 C41 C46 C33 -179.3(3)
O5 C41 C46 C33 0.0(4)
C47 C45 C46 C41 179.0(3)
C44 C45 C46 C41 -0.1(5)
C47 C45 C46 C33 1.0(5)
C44 C45 C46 C33 -178.1(3)
N2 C33 C46 C41 -46.2(4)
C34 C33 C46 C41 81.4(4)
N2 C33 C46 C45 131.7(3)
C34 C33 C46 C45 -100.6(4)
C46 C45 C47 C48 -178.1(3)
C44 C45 C47 C48 1.0(5)
C45 C47 C48 C49 0.4(6)
C47 C48 C49 C50 -1.1(6)
C48 C49 C50 C44 0.3(6)
C43 C44 C50 C49 -179.3(4)
C45 C44 C50 C49 1.1(6)
O6 P2 C51 Cl2 -65.7(2)
O5 P2 C51 Cl2 171.25(17)
N2 P2 C51 Cl2 65.3(2)
C29 C28 C52 C53 -1.1(6)
C30 C31 C53 C52 0.7(5)
C32 C31 C53 C52 -179.8(3)
C28 C52 C53 C31 0.2(6)
